data_7049146
loop_
_publ_author_name
'Caise, Alexa'
'Kolychev, Eugene L.'
'Hicks, Jamie'
'Fuentes, M \'Angeles'
'Goicoechea, Jose M.'
'Aldridge, Simon'

_publ_section_title
;
 Reversible borohydride formation from aluminium hydrides and
 {H(9-BBN)}<sub>2</sub>: structural, thermodynamic and reactivity studies.
;
_journal_issue 29
_journal_name_full 'Dalton transactions (Cambridge, England : 2003)'
_journal_page_first 10845
_journal_page_last 10852
_journal_paper_doi 10.1039/c9dt00535h
_journal_volume 48
_journal_year 2019
_chemical_formula_moiety 'C39 H64 Al B N4'
_chemical_formula_sum 'C39 H64 Al B N4'
_chemical_formula_weight 626.73
_chemical_melting_point ?
_space_group_crystal_system monoclinic
_space_group_IT_number 11
_space_group_name_Hall '-P 2yb'
_space_group_name_H-M_alt 'P 1 21/m 1'
_symmetry_space_group_name_Hall '-P 2yb'
_symmetry_space_group_name_H-M 'P 1 21/m 1'
_atom_sites_solution_hydrogens mixed
_atom_sites_solution_primary dual
_audit_creation_method SHELXL-2017/1
_audit_update_record
;
2019-02-01 deposited with the CCDC.    2019-02-25 downloaded from the CCDC.
;
_cell_angle_alpha 90
_cell_angle_beta 113.865(2)
_cell_angle_gamma 90
_cell_formula_units_Z 2
_cell_length_a 9.01940(10)
_cell_length_b 21.1266(3)
_cell_length_c 10.7665(2)
_cell_measurement_reflns_used 8122
_cell_measurement_temperature 150(2)
_cell_measurement_theta_max 75.9490
_cell_measurement_theta_min 4.4630
_cell_volume 1876.14(6)
_computing_cell_refinement 'CrysAlisPro 1.171.38.46 (Rigaku OD, 2015)'
_computing_data_collection 'CrysAlisPro 1.171.38.46 (Rigaku OD, 2015)'
_computing_data_reduction 'CrysAlisPro 1.171.38.46 (Rigaku OD, 2015)'
_computing_molecular_graphics 'SHELXLE (HUbschle, 2017)'
_computing_publication_material 'CIFTAB-2014/2 (Sheldrick, 2014)'
_computing_structure_refinement 'SHELXL-2017/1 (Sheldrick, 2017)'
_computing_structure_solution 'SHELXT (Sheldrick, 2015)'
_diffrn_ambient_temperature 150(2)
_diffrn_detector_area_resol_mean 10.4102
_diffrn_measured_fraction_theta_full 0.999
_diffrn_measured_fraction_theta_max 0.992
_diffrn_measurement_device_type 'SuperNova, Dual, Cu at zero, Atlas'
_diffrn_measurement_method '\w scans'
_diffrn_radiation_type CuK\a
_diffrn_radiation_wavelength 1.54184
_diffrn_reflns_av_R_equivalents 0.0185
_diffrn_reflns_av_unetI/netI 0.0162
_diffrn_reflns_Laue_measured_fraction_full 0.999
_diffrn_reflns_Laue_measured_fraction_max 0.992
_diffrn_reflns_limit_h_max 11
_diffrn_reflns_limit_h_min -8
_diffrn_reflns_limit_k_max 25
_diffrn_reflns_limit_k_min -26
_diffrn_reflns_limit_l_max 13
_diffrn_reflns_limit_l_min -13
_diffrn_reflns_number 13033
_diffrn_reflns_point_group_measured_fraction_full 0.999
_diffrn_reflns_point_group_measured_fraction_max 0.992
_diffrn_reflns_theta_full 67.684
_diffrn_reflns_theta_max 76.114
_diffrn_reflns_theta_min 4.185
_diffrn_source 'micro-focus sealed X-ray tube'
_exptl_absorpt_coefficient_mu 0.693
_exptl_absorpt_correction_T_max 1.00000
_exptl_absorpt_correction_T_min 0.90443
_exptl_absorpt_correction_type multi-scan
_exptl_absorpt_process_details
;
CrysAlisPro 1.171.38.46 (Rigaku Oxford Diffraction, 2015)
Empirical absorption correction using spherical harmonics,
 implemented in SCALE3 ABSPACK scaling algorithm.
;
_exptl_crystal_colour colourless
_exptl_crystal_density_diffrn 1.109
_exptl_crystal_density_meas ?
_exptl_crystal_description block
_exptl_crystal_F_000 688
_exptl_crystal_size_max 0.23
_exptl_crystal_size_mid 0.20
_exptl_crystal_size_min 0.18
_refine_diff_density_max 0.248
_refine_diff_density_min -0.231
_refine_diff_density_rms 0.040
_refine_ls_extinction_method none
_refine_ls_goodness_of_fit_ref 1.048
_refine_ls_hydrogen_treatment mixed
_refine_ls_matrix_type full
_refine_ls_number_parameters 224
_refine_ls_number_reflns 3997
_refine_ls_number_restraints 0
_refine_ls_restrained_S_all 1.048
_refine_ls_R_factor_all 0.0400
_refine_ls_R_factor_gt 0.0371
_refine_ls_shift/su_max 0.001
_refine_ls_shift/su_mean 0.000
_refine_ls_structure_factor_coef Fsqd
_refine_ls_weighting_details 'w=1/[\s^2^(Fo^2^)+(0.0421P)^2^+0.7161P] where P=(Fo^2^+2Fc^2^)/3'
_refine_ls_weighting_scheme calc
_refine_ls_wR_factor_gt 0.0934
_refine_ls_wR_factor_ref 0.0963
_reflns_Friedel_coverage 0.000
_reflns_number_gt 3687
_reflns_number_total 3997
_reflns_threshold_expression 'I > 2\s(I)'
_cod_data_source_file c9dt00535h2.cif
_cod_data_source_block 060acmaf17
_cod_depositor_comments
;
The following automatic conversions were performed:

'_chemical_melting_point' value 'not measured' was changed to '?' -
the value is undefined or not given.

'_exptl_crystal_density_meas' value 'not measured' was changed to '?'
- the value is perceived as not measured.

Automatic conversion script
Id: cif_fix_values 4973 2017-02-22 13:04:09Z antanas 

 Adding full bibliography for 7049144--7049149.cif.
;
_cod_database_code 7049146
_shelx_shelxl_version_number 2017/1
_shelx_space_group_comment
;
The symmetry employed for this shelxl refinement is uniquely defined
by the following loop, which should always be used as a source of
symmetry information in preference to the above space-group names.
They are only intended as comments.
;

loop_
_space_group_symop_operation_xyz
'x, y, z'
'-x, y+1/2, -z'
'-x, -y, -z'
'x, -y-1/2, z'

loop_
_atom_site_label
_atom_site_type_symbol
_atom_site_fract_x
_atom_site_fract_y
_atom_site_fract_z
_atom_site_U_iso_or_equiv
_atom_site_adp_type
_atom_site_occupancy
_atom_site_site_symmetry_order
_atom_site_calc_flag
_atom_site_refinement_flags_posn
_atom_site_refinement_flags_adp
_atom_site_refinement_flags_occupancy
Al1 Al 0.24594(5) 0.750000 0.77531(4) 0.01700(11) Uani 1 2 d S T P
H H 0.209(2) 0.750000 0.899(2) 0.028(5) Uiso 1 2 d S . P
H1 H 0.4336(16) 0.7056(7) 0.8247(14) 0.028(3) Uiso 1 1 d . . .
N1 N 0.14295(10) 0.68148(4) 0.65634(9) 0.01737(18) Uani 1 1 d . . .
N2 N -0.09696(12) 0.63857(5) 0.48985(10) 0.0247(2) Uani 1 1 d . . .
C1 C -0.00733(12) 0.69003(5) 0.55709(10) 0.0187(2) Uani 1 1 d . . .
C2 C -0.07754(18) 0.750000 0.51927(15) 0.0202(3) Uani 1 2 d S T P
H2 H -0.188997 0.750000 0.459242 0.024 Uiso 1 2 calc R U P
C3 C -0.10676(16) 0.58148(6) 0.56231(14) 0.0326(3) Uani 1 1 d . . .
H3A H -0.219181 0.574831 0.550612 0.049 Uiso 1 1 calc R U .
H3B H -0.037416 0.586248 0.659135 0.049 Uiso 1 1 calc R U .
H3C H -0.070268 0.545008 0.525887 0.049 Uiso 1 1 calc R U .
C4 C -0.23269(15) 0.64670(6) 0.35881(13) 0.0336(3) Uani 1 1 d . . .
H4A H -0.204401 0.678215 0.305228 0.050 Uiso 1 1 calc R U .
H4B H -0.328035 0.661115 0.372853 0.050 Uiso 1 1 calc R U .
H4C H -0.256964 0.606227 0.310171 0.050 Uiso 1 1 calc R U .
C5 C 0.23158(13) 0.62343(5) 0.66522(11) 0.0192(2) Uani 1 1 d . . .
C6 C 0.27896(13) 0.60601(5) 0.56011(11) 0.0217(2) Uani 1 1 d . . .
C7 C 0.38256(15) 0.55430(6) 0.58073(12) 0.0269(3) Uani 1 1 d . . .
H7 H 0.414866 0.542118 0.510426 0.032 Uiso 1 1 calc R U .
C8 C 0.43932(15) 0.52037(6) 0.70057(13) 0.0303(3) Uani 1 1 d . . .
H8 H 0.513291 0.486409 0.714036 0.036 Uiso 1 1 calc R U .
C9 C 0.38718(16) 0.53644(6) 0.80056(12) 0.0292(3) Uani 1 1 d . . .
H9 H 0.423680 0.512244 0.881850 0.035 Uiso 1 1 calc R U .
C10 C 0.28251(14) 0.58714(5) 0.78566(11) 0.0228(2) Uani 1 1 d . . .
C11 C 0.22462(15) 0.59928(6) 0.89849(12) 0.0266(3) Uani 1 1 d . . .
H11 H 0.141866 0.633851 0.867785 0.032 Uiso 1 1 calc R U .
C12 C 0.36232(17) 0.62050(6) 1.03106(12) 0.0328(3) Uani 1 1 d . . .
H12A H 0.409528 0.659900 1.015432 0.049 Uiso 1 1 calc R U .
H12B H 0.445995 0.587602 1.062241 0.049 Uiso 1 1 calc R U .
H12C H 0.319536 0.627580 1.100337 0.049 Uiso 1 1 calc R U .
C13 C 0.14402(19) 0.54013(6) 0.92684(14) 0.0385(3) Uani 1 1 d . . .
H13A H 0.055760 0.526147 0.842521 0.058 Uiso 1 1 calc R U .
H13B H 0.100369 0.550287 0.994323 0.058 Uiso 1 1 calc R U .
H13C H 0.224559 0.506249 0.961753 0.058 Uiso 1 1 calc R U .
C14 C 0.22203(15) 0.63985(6) 0.42372(12) 0.0269(3) Uani 1 1 d . . .
H14 H 0.157095 0.677730 0.426753 0.032 Uiso 1 1 calc R U .
C15 C 0.11340(16) 0.59590(7) 0.30967(12) 0.0345(3) Uani 1 1 d . . .
H15A H 0.071723 0.618986 0.223344 0.052 Uiso 1 1 calc R U .
H15B H 0.022457 0.581287 0.329923 0.052 Uiso 1 1 calc R U .
H15C H 0.176684 0.559358 0.302937 0.052 Uiso 1 1 calc R U .
C16 C 0.36450(18) 0.66206(7) 0.39221(14) 0.0362(3) Uani 1 1 d . . .
H16A H 0.423850 0.625180 0.380991 0.054 Uiso 1 1 calc R U .
H16B H 0.437281 0.688258 0.467199 0.054 Uiso 1 1 calc R U .
H16C H 0.323648 0.686959 0.308233 0.054 Uiso 1 1 calc R U .
C17 C 0.6047(2) 0.750000 0.73808(18) 0.0301(4) Uani 1 2 d S T P
H17 H 0.518205 0.750000 0.643669 0.036 Uiso 1 2 calc R U P
C18 C 0.7039(2) 0.81115(7) 0.75805(16) 0.0429(3) Uani 1 1 d . . .
H18A H 0.763777 0.809393 0.698737 0.051 Uiso 1 1 calc R U .
H18B H 0.627896 0.847341 0.727623 0.051 Uiso 1 1 calc R U .
C19 C 0.8246(2) 0.82368(10) 0.9030(2) 0.0592(5) Uani 1 1 d . . .
H19A H 0.859749 0.868417 0.910119 0.071 Uiso 1 1 calc R U .
H19B H 0.921409 0.796866 0.922223 0.071 Uiso 1 1 calc R U .
C20 C 0.75873(19) 0.81085(11) 1.01159(17) 0.0653(6) Uani 1 1 d . . .
H20A H 0.690259 0.847172 1.013354 0.078 Uiso 1 1 calc R U .
H20B H 0.851554 0.809037 1.101237 0.078 Uiso 1 1 calc R U .
C21 C 0.6590(2) 0.750000 0.99302(18) 0.0413(5) Uani 1 2 d S T P
H21 H 0.607727 0.750000 1.059808 0.050 Uiso 1 2 calc R U P
B1 B 0.5189(2) 0.750000 0.84223(19) 0.0235(4) Uani 1 2 d S T P

loop_
_atom_site_aniso_label
_atom_site_aniso_U_11
_atom_site_aniso_U_22
_atom_site_aniso_U_33
_atom_site_aniso_U_23
_atom_site_aniso_U_13
_atom_site_aniso_U_12
Al1 0.0199(2) 0.0147(2) 0.0164(2) 0.000 0.00741(17) 0.000
N1 0.0207(4) 0.0143(4) 0.0180(4) -0.0002(3) 0.0088(3) 0.0012(3)
N2 0.0253(5) 0.0194(5) 0.0275(5) -0.0033(4) 0.0088(4) -0.0049(4)
C1 0.0207(5) 0.0184(5) 0.0199(5) -0.0018(4) 0.0113(4) -0.0022(4)
C2 0.0162(6) 0.0208(7) 0.0226(7) 0.000 0.0068(6) 0.000
C3 0.0354(6) 0.0201(6) 0.0425(7) -0.0016(5) 0.0159(6) -0.0072(5)
C4 0.0274(6) 0.0327(7) 0.0332(7) -0.0077(5) 0.0044(5) -0.0069(5)
C5 0.0227(5) 0.0144(5) 0.0204(5) -0.0017(4) 0.0087(4) 0.0005(4)
C6 0.0264(5) 0.0182(5) 0.0212(5) -0.0014(4) 0.0103(4) 0.0011(4)
C7 0.0339(6) 0.0223(6) 0.0274(6) -0.0039(5) 0.0156(5) 0.0046(5)
C8 0.0350(6) 0.0220(6) 0.0322(6) -0.0007(5) 0.0117(5) 0.0112(5)
C9 0.0399(7) 0.0214(6) 0.0236(6) 0.0039(4) 0.0102(5) 0.0087(5)
C10 0.0298(6) 0.0177(5) 0.0211(5) -0.0005(4) 0.0106(4) 0.0015(4)
C11 0.0400(6) 0.0205(5) 0.0234(5) 0.0039(4) 0.0172(5) 0.0041(5)
C12 0.0508(8) 0.0276(6) 0.0211(6) 0.0024(5) 0.0156(5) 0.0054(6)
C13 0.0556(8) 0.0294(7) 0.0375(7) 0.0058(6) 0.0260(6) -0.0026(6)
C14 0.0396(6) 0.0226(6) 0.0231(5) 0.0008(4) 0.0173(5) 0.0071(5)
C15 0.0372(7) 0.0408(7) 0.0230(6) -0.0021(5) 0.0097(5) 0.0056(6)
C16 0.0549(8) 0.0306(7) 0.0316(6) -0.0037(5) 0.0263(6) -0.0059(6)
C17 0.0395(9) 0.0284(9) 0.0239(8) 0.000 0.0145(7) 0.000
C18 0.0541(9) 0.0334(7) 0.0568(9) 0.0006(6) 0.0384(8) -0.0041(6)
C19 0.0434(9) 0.0693(12) 0.0773(12) -0.0292(10) 0.0373(9) -0.0275(8)
C20 0.0358(8) 0.1130(17) 0.0474(9) -0.0426(10) 0.0171(7) -0.0330(9)
C21 0.0231(8) 0.0779(16) 0.0217(8) 0.000 0.0079(7) 0.000
B1 0.0209(8) 0.0236(9) 0.0237(8) 0.000 0.0065(7) 0.000

loop_
_atom_type_symbol
_atom_type_description
_atom_type_scat_dispersion_real
_atom_type_scat_dispersion_imag
_atom_type_scat_source
C C 0.0181 0.0091 'International Tables Vol C Tables 4.2.6.8 and 6.1.1.4'
H H 0.0000 0.0000 'International Tables Vol C Tables 4.2.6.8 and 6.1.1.4'
Al Al 0.2130 0.2455 'International Tables Vol C Tables 4.2.6.8 and 6.1.1.4'
B B 0.0090 0.0039 'International Tables Vol C Tables 4.2.6.8 and 6.1.1.4'
N N 0.0311 0.0180 'International Tables Vol C Tables 4.2.6.8 and 6.1.1.4'

loop_
_geom_angle_atom_site_label_1
_geom_angle_atom_site_label_2
_geom_angle_atom_site_label_3
_geom_angle
_geom_angle_site_symmetry_1
_geom_angle_site_symmetry_3
N1 Al1 N1 98.77(6) 4_575 .
N1 Al1 B1 112.62(4) 4_575 .
N1 Al1 B1 112.62(4) . .
N1 Al1 H 112.0(4) 4_575 .
N1 Al1 H 112.0(4) . .
B1 Al1 H 108.6(8) . .
N1 Al1 H1 137.0(4) 4_575 .
N1 Al1 H1 87.0(4) . .
B1 Al1 H1 31.1(4) . .
H Al1 H1 104.7(8) . .
C1 N1 C5 120.98(9) . .
C1 N1 Al1 119.21(7) . .
C5 N1 Al1 119.57(7) . .
C1 N2 C4 120.14(10) . .
C1 N2 C3 121.53(10) . .
C4 N2 C3 113.99(10) . .
N1 C1 N2 119.82(10) . .
N1 C1 C2 122.65(10) . .
N2 C1 C2 117.53(10) . .
C1 C2 C1 129.42(14) . 4_575
C1 C2 H2 115.3 . .
C1 C2 H2 115.3 4_575 .
N2 C3 H3A 109.5 . .
N2 C3 H3B 109.5 . .
H3A C3 H3B 109.5 . .
N2 C3 H3C 109.5 . .
H3A C3 H3C 109.5 . .
H3B C3 H3C 109.5 . .
N2 C4 H4A 109.5 . .
N2 C4 H4B 109.5 . .
H4A C4 H4B 109.5 . .
N2 C4 H4C 109.5 . .
H4A C4 H4C 109.5 . .
H4B C4 H4C 109.5 . .
C6 C5 C10 120.19(10) . .
C6 C5 N1 120.47(9) . .
C10 C5 N1 119.11(9) . .
C7 C6 C5 118.50(10) . .
C7 C6 C14 117.61(10) . .
C5 C6 C14 123.88(10) . .
C8 C7 C6 121.75(11) . .
C8 C7 H7 119.1 . .
C6 C7 H7 119.1 . .
C9 C8 C7 119.12(11) . .
C9 C8 H8 120.4 . .
C7 C8 H8 120.4 . .
C8 C9 C10 121.87(11) . .
C8 C9 H9 119.1 . .
C10 C9 H9 119.1 . .
C9 C10 C5 118.43(10) . .
C9 C10 C11 118.15(10) . .
C5 C10 C11 123.39(10) . .
C10 C11 C12 112.43(10) . .
C10 C11 C13 111.29(10) . .
C12 C11 C13 108.85(10) . .
C10 C11 H11 108.0 . .
C12 C11 H11 108.0 . .
C13 C11 H11 108.0 . .
C11 C12 H12A 109.5 . .
C11 C12 H12B 109.5 . .
H12A C12 H12B 109.5 . .
C11 C12 H12C 109.5 . .
H12A C12 H12C 109.5 . .
H12B C12 H12C 109.5 . .
C11 C13 H13A 109.5 . .
C11 C13 H13B 109.5 . .
H13A C13 H13B 109.5 . .
C11 C13 H13C 109.5 . .
H13A C13 H13C 109.5 . .
H13B C13 H13C 109.5 . .
C6 C14 C16 111.84(10) . .
C6 C14 C15 110.14(10) . .
C16 C14 C15 109.25(10) . .
C6 C14 H14 108.5 . .
C16 C14 H14 108.5 . .
C15 C14 H14 108.5 . .
C14 C15 H15A 109.5 . .
C14 C15 H15B 109.5 . .
H15A C15 H15B 109.5 . .
C14 C15 H15C 109.5 . .
H15A C15 H15C 109.5 . .
H15B C15 H15C 109.5 . .
C14 C16 H16A 109.5 . .
C14 C16 H16B 109.5 . .
H16A C16 H16B 109.5 . .
C14 C16 H16C 109.5 . .
H16A C16 H16C 109.5 . .
H16B C16 H16C 109.5 . .
C18 C17 C18 114.47(17) 4_575 .
C18 C17 B1 108.75(9) 4_575 .
C18 C17 B1 108.75(9) . .
C18 C17 H17 108.2 4_575 .
C18 C17 H17 108.2 . .
B1 C17 H17 108.2 . .
C19 C18 C17 115.12(14) . .
C19 C18 H18A 108.5 . .
C17 C18 H18A 108.5 . .
C19 C18 H18B 108.5 . .
C17 C18 H18B 108.5 . .
H18A C18 H18B 107.5 . .
C18 C19 C20 114.44(12) . .
C18 C19 H19A 108.7 . .
C20 C19 H19A 108.7 . .
C18 C19 H19B 108.7 . .
C20 C19 H19B 108.7 . .
H19A C19 H19B 107.6 . .
C19 C20 C21 115.83(14) . .
C19 C20 H20A 108.3 . .
C21 C20 H20A 108.3 . .
C19 C20 H20B 108.3 . .
C21 C20 H20B 108.3 . .
H20A C20 H20B 107.4 . .
C20 C21 C20 113.8(2) . 4_575
C20 C21 B1 108.19(11) . .
C20 C21 B1 108.19(11) 4_575 .
C20 C21 H21 108.9 . .
C20 C21 H21 108.9 4_575 .
B1 C21 H21 108.9 . .
C17 B1 C21 107.63(14) . .
C17 B1 Al1 123.24(12) . .
C21 B1 Al1 129.13(13) . .
C17 B1 H1 110.9(7) . .
C21 B1 H1 111.0(7) . .
Al1 B1 H1 52.8(7) . .

loop_
_geom_bond_atom_site_label_1
_geom_bond_atom_site_label_2
_geom_bond_distance
_geom_bond_site_symmetry_2
Al1 N1 1.9069(9) 4_575
Al1 N1 1.9069(9) .
Al1 B1 2.2679(18) .
Al1 H 1.49(2) .
Al1 H1 1.816(14) .
N1 C1 1.3563(14) .
N1 C5 1.4458(13) .
N2 C1 1.3734(14) .
N2 C4 1.4564(15) .
N2 C3 1.4584(15) .
C1 C2 1.4011(12) .
C2 H2 0.9500 .
C3 H3A 0.9800 .
C3 H3B 0.9800 .
C3 H3C 0.9800 .
C4 H4A 0.9800 .
C4 H4B 0.9800 .
C4 H4C 0.9800 .
C5 C6 1.4107(15) .
C5 C10 1.4136(15) .
C6 C7 1.3958(15) .
C6 C14 1.5235(15) .
C7 C8 1.3807(17) .
C7 H7 0.9500 .
C8 C9 1.3802(17) .
C8 H8 0.9500 .
C9 C10 1.3935(16) .
C9 H9 0.9500 .
C10 C11 1.5256(15) .
C11 C12 1.5318(17) .
C11 C13 1.5372(17) .
C11 H11 1.0000 .
C12 H12A 0.9800 .
C12 H12B 0.9800 .
C12 H12C 0.9800 .
C13 H13A 0.9800 .
C13 H13B 0.9800 .
C13 H13C 0.9800 .
C14 C16 1.5294(18) .
C14 C15 1.5351(17) .
C14 H14 1.0000 .
C15 H15A 0.9800 .
C15 H15B 0.9800 .
C15 H15C 0.9800 .
C16 H16A 0.9800 .
C16 H16B 0.9800 .
C16 H16C 0.9800 .
C17 C18 1.5361(17) 4_575
C17 C18 1.5362(17) .
C17 B1 1.600(3) .
C17 H17 1.0000 .
C18 C19 1.522(2) .
C18 H18A 0.9900 .
C18 H18B 0.9900 .
C19 C20 1.535(2) .
C19 H19A 0.9900 .
C19 H19B 0.9900 .
C20 C21 1.535(2) .
C20 H20A 0.9900 .
C20 H20B 0.9900 .
C21 B1 1.604(2) .
C21 H21 1.0000 .
B1 H1 1.178(14) .

loop_
_geom_torsion_atom_site_label_1
_geom_torsion_atom_site_label_2
_geom_torsion_atom_site_label_3
_geom_torsion_atom_site_label_4
_geom_torsion
_geom_torsion_site_symmetry_1
_geom_torsion_site_symmetry_4
C5 N1 C1 N2 19.59(14) . .
Al1 N1 C1 N2 -166.15(8) . .
C5 N1 C1 C2 -160.69(11) . .
Al1 N1 C1 C2 13.56(15) . .
C4 N2 C1 N1 -161.05(10) . .
C3 N2 C1 N1 43.76(15) . .
C4 N2 C1 C2 19.22(16) . .
C3 N2 C1 C2 -135.97(12) . .
N1 C1 C2 C1 9.6(2) . 4_575
N2 C1 C2 C1 -170.66(11) . 4_575
C1 N1 C5 C6 63.67(14) . .
Al1 N1 C5 C6 -110.57(10) . .
C1 N1 C5 C10 -121.81(11) . .
Al1 N1 C5 C10 63.95(12) . .
C10 C5 C6 C7 -2.93(16) . .
N1 C5 C6 C7 171.52(10) . .
C10 C5 C6 C14 176.26(11) . .
N1 C5 C6 C14 -9.28(16) . .
C5 C6 C7 C8 -0.20(18) . .
C14 C6 C7 C8 -179.44(11) . .
C6 C7 C8 C9 2.62(19) . .
C7 C8 C9 C10 -1.9(2) . .
C8 C9 C10 C5 -1.15(19) . .
C8 C9 C10 C11 176.95(12) . .
C6 C5 C10 C9 3.59(17) . .
N1 C5 C10 C9 -170.95(10) . .
C6 C5 C10 C11 -174.40(11) . .
N1 C5 C10 C11 11.06(16) . .
C9 C10 C11 C12 67.00(14) . .
C5 C10 C11 C12 -115.00(12) . .
C9 C10 C11 C13 -55.41(15) . .
C5 C10 C11 C13 122.58(12) . .
C7 C6 C14 C16 -55.53(14) . .
C5 C6 C14 C16 125.27(12) . .
C7 C6 C14 C15 66.16(14) . .
C5 C6 C14 C15 -113.04(12) . .
C18 C17 C18 C19 -68.1(2) 4_575 .
B1 C17 C18 C19 53.76(17) . .
C17 C18 C19 C20 -43.2(2) . .
C18 C19 C20 C21 43.1(3) . .
C19 C20 C21 C20 67.5(2) . 4_575
C19 C20 C21 B1 -52.7(2) . .
C18 C17 B1 C21 62.63(11) 4_575 .
C18 C17 B1 C21 -62.63(11) . .
C18 C17 B1 Al1 -117.37(11) 4_575 .
C18 C17 B1 Al1 117.37(11) . .
C20 C21 B1 C17 61.83(11) . .
C20 C21 B1 C17 -61.83(11) 4_575 .
C20 C21 B1 Al1 -118.17(11) . .
C20 C21 B1 Al1 118.17(11) 4_575 .
